data_4323359
loop_
_publ_author_name
'Gabriele Albertin'
'Stefano Antoniutti'
'Alessia Bacchi'
'Emilio Bordignon'
'Fabio Busatto'
'Giancarlo Pelizzi'

_publ_section_title
;
 Aryldiazene, Aryldiazenido, and Hydrazine Complexes of Manganese.
 Preparation, Characterization, and X-ray Crystal Structures of
 [Mn(CO)3(4-CH3C6H4NNH){PPh(OEt)2}2]BF4 and
 [Mn(CO)3(NH2NH2){PPh(OEt)2}2]BPh4 Derivatives
;
_journal_name_full 'Inorganic Chemistry'
_journal_page_first 1296
_journal_page_last 1305
_journal_paper_doi 10.1021/ic9608612
_journal_volume 36
_journal_year 1997
_chemical_formula_structural
;
{Mn(CO)3(NH2NH2)[PPh(OEt)2]2}BPh4
;
_chemical_formula_sum 'C47 H54 B M N3 O7 P2'
_chemical_formula_weight 886.65
_chemical_melting_point 392
_chemical_name_systematic ?
_space_group_IT_number 2
_symmetry_cell_setting triclinic
_symmetry_Int_Tables_number 2
_symmetry_space_group_name_Hall '-P 1'
_symmetry_space_group_name_H-M 'P -1'
_atom_sites_solution_hydrogens 'partly difmap and partly calculated'
_atom_sites_solution_primary direct
_cell_angle_alpha 104.47(1)
_cell_angle_beta 100.32(1)
_cell_angle_gamma 111.08(1)
_cell_formula_units_Z 2.00
_cell_length_a 13.772(3)
_cell_length_b 14.951(4)
_cell_length_c 13.319(3)
_cell_measurement_radiation MoK\a
_cell_measurement_reflns_used 24
_cell_measurement_temperature 295
_cell_measurement_theta_max 9.93
_cell_measurement_theta_min 4.5
_cell_measurement_wavelength 0.71069
_cell_volume 2365.4(10)
_computing_molecular_graphics 'ZORTEP (Zsolnai, Pritzkow, 1994)'
_computing_publication_material
;
 PARST95 (Nardelli, 1995)
;
_computing_structure_refinement 'SHELXL-93 (Sheldrick, 1993)'
_computing_structure_solution 'SIR92 (Altomare et al., 1994)'
_diffrn_ambient_temperature 295
_diffrn_radiation_detector 'scintillation counter'
_diffrn_radiation_monochromator graphite
_diffrn_radiation_source 'X-ray tube'
_diffrn_radiation_type MoK\a
_diffrn_radiation_wavelength 0.71069
_diffrn_reflns_av_R_equivalents 0.12
_diffrn_reflns_av_sigmaI/netI 0.04
_diffrn_reflns_limit_h_max 18
_diffrn_reflns_limit_h_min -19
_diffrn_reflns_limit_k_max 20
_diffrn_reflns_limit_k_min -21
_diffrn_reflns_limit_l_max 18
_diffrn_reflns_limit_l_min 0
_diffrn_reflns_number 13445
_diffrn_reflns_reduction_process
;
Lorentz and polarization correction
;
_diffrn_reflns_theta_max 30
_diffrn_reflns_theta_min 3
_exptl_absorpt_coefficient_mu 0.3963
_exptl_crystal_colour yellow
_exptl_crystal_density_diffrn 1.2449
_exptl_crystal_description
;
regular prisms
;
_exptl_crystal_F_000 932.0
_refine_diff_density_max 0.44
_refine_diff_density_min -0.63
_refine_diff_density_rms 0.07
_refine_ls_goodness_of_fit_all 1.024
_refine_ls_hydrogen_treatment
;
H atoms located on difmap were refined isotropically, those introduced
in calculated positions were readjusted according to the geometry
of the carrier atoms (riding refinement)
;
_refine_ls_matrix_type full
_refine_ls_number_parameters 561
_refine_ls_number_reflns 13445
_refine_ls_number_restraints 0
_refine_ls_R_factor_all 0.094
_refine_ls_R_factor_obs 0.0511
_refine_ls_shift/esd_max 0.07
_refine_ls_shift/esd_mean 0.01
_refine_ls_structure_factor_coef Fsquare
_refine_ls_weighting_scheme 'according to SHELXL-93 (a=0.1, b=0.18)'
_refine_ls_wR_factor_all 0.1730
_reflns_number_observed 8208
_reflns_number_total 13570
_reflns_observed_criterion I>2\s(I)
_cod_data_source_file ic9608612_2.cif
_cod_data_source_block Compound-11a
_cod_depositor_comments
;
The following automatic conversions were performed:

'_atom_sites_solution_primary' value 'direct methods' was changed to
'direct'.

Automatic conversion script
Id: cif_fix_values 6452 2018-10-05 10:23:21Z andrius 
;
_cod_original_cell_volume 2365(1)
_cod_original_sg_symbol_H-M ' P -1'
_cod_original_formula_sum 'C47 H54 B MN N2 O7 P2'
_cod_database_code 4323359

loop_
_symmetry_equiv_pos_as_xyz
'x, y, z'
'-x, -y, -z'

loop_
_atom_site_aniso_label
_atom_site_aniso_U_11
_atom_site_aniso_U_22
_atom_site_aniso_U_33
_atom_site_aniso_U_23
_atom_site_aniso_U_13
_atom_site_aniso_U_12
Mn 0.0388(2) 0.0380(2) 0.0361(2) 0.0150(1) 0.0118(1) 0.0163(1)
P1 0.0456(3) 0.0468(3) 0.0450(3) 0.0225(2) 0.0166(2) 0.0248(3)
P2 0.0531(3) 0.0458(3) 0.0482(3) 0.0244(3) 0.0185(3) 0.0224(3)
O1 0.0867(14) 0.0651(12) 0.0582(12) 0.0010(10) -0.0066(11) 0.0160(11)
O2 0.0486(10) 0.1007(15) 0.0674(12) 0.0327(11) 0.0273(9) 0.0284(10)
O3 0.0692(11) 0.0618(11) 0.0490(10) 0.0069(9) 0.0062(9) 0.0127(9)
O4 0.0968(14) 0.0682(11) 0.0464(10) 0.0185(9) -0.0007(9) 0.0468(11)
O5 0.0661(10) 0.0700(11) 0.1023(15) 0.0595(11) 0.0532(10) 0.0465(9)
O6 0.0651(11) 0.0534(10) 0.0990(15) 0.0391(10) 0.0265(11) 0.0156(9)
O7 0.0931(14) 0.1002(15) 0.0514(11) 0.0394(10) 0.0305(10) 0.0530(13)
N1 0.0511(11) 0.0491(11) 0.0471(11) 0.0219(9) 0.0216(9) 0.0271(9)
N2 0.0423(12) 0.0810(18) 0.0733(16) 0.0295(13) 0.0227(11) 0.0228(12)
C1 0.0557(14) 0.0518(13) 0.0493(14) 0.0180(11) 0.0115(11) 0.0208(11)
C2 0.0428(11) 0.0519(13) 0.0457(12) 0.0180(10) 0.0105(10) 0.0176(10)
C3 0.0441(11) 0.0477(12) 0.0449(12) 0.0198(10) 0.0147(10) 0.0188(10)
C4 0.1875(44) 0.1021(28) 0.0729(23) 0.0335(21) -0.0164(26) 0.0788(30)
C5 0.0942(25) 0.1791(42) 0.0598(20) 0.0553(24) 0.0193(18) 0.0711(28)
C6 0.1042(25) 0.1329(31) 0.2227(48) 0.1492(35) 0.1087(31) 0.0844(25)
C7 0.0797(22) 0.1064(28) 0.1836(43) 0.1040(30) 0.0625(25) 0.0410(21)
C8 0.0428(11) 0.0482(12) 0.0493(12) 0.0230(10) 0.0173(9) 0.0233(10)
C9 0.0466(13) 0.0715(17) 0.0900(21) 0.0329(15) 0.0289(13) 0.0282(13)
C10 0.0787(21) 0.1160(29) 0.1257(30) 0.0644(26) 0.0673(22) 0.0675(22)
C11 0.1365(32) 0.0956(25) 0.0847(23) 0.0522(20) 0.0740(23) 0.0833(25)
C12 0.1143(26) 0.0683(18) 0.0548(16) 0.0221(14) 0.0313(16) 0.0501(18)
C13 0.0632(15) 0.0568(14) 0.0576(15) 0.0207(12) 0.0138(12) 0.0294(12)
C14 0.1149(30) 0.0659(21) 0.1660(42) 0.0690(25) 0.0368(28) 0.0203(21)
C15 0.1494(45) 0.1272(42) 0.3047(88) 0.1305(53) 0.0990(53) 0.0074(36)
C16 0.1311(30) 0.1003(25) 0.0781(22) 0.0413(20) 0.0524(22) 0.0698(24)
C17 0.2147(49) 0.1549(40) 0.0786(25) 0.0755(27) 0.0842(30) 0.1221(39)
C18 0.0678(15) 0.0524(13) 0.0691(16) 0.0371(12) 0.0301(13) 0.0330(12)
C19 0.0840(22) 0.1157(28) 0.0851(23) 0.0464(21) 0.0312(18) 0.0577(21)
C20 0.0866(25) 0.1667(43) 0.1316(39) 0.0733(35) 0.0412(25) 0.0793(29)
C21 0.1210(32) 0.1052(28) 0.1267(35) 0.0643(26) 0.0715(28) 0.0784(26)
C22 0.1310(31) 0.0679(19) 0.1054(27) 0.0411(19) 0.0631(25) 0.0632(21)
C23 0.0965(22) 0.0566(15) 0.0769(20) 0.0230(14) 0.0373(17) 0.0417(16)
C24 0.0474(11) 0.0413(11) 0.0352(10) 0.0128(8) 0.0157(9) 0.0164(9)
C25 0.0585(14) 0.0481(12) 0.0526(14) 0.0216(11) 0.0181(11) 0.0223(11)
C26 0.0598(15) 0.0759(18) 0.0541(15) 0.0228(13) 0.0145(12) 0.0361(14)
C27 0.0472(13) 0.0721(17) 0.0511(15) 0.0148(12) 0.0118(11) 0.0158(12)
C28 0.0542(14) 0.0486(13) 0.0661(16) 0.0161(12) 0.0178(12) 0.0095(11)
C29 0.0500(12) 0.0426(12) 0.0568(14) 0.0164(10) 0.0183(10) 0.0177(10)
C30 0.0422(11) 0.0402(11) 0.0468(12) 0.0176(9) 0.0151(9) 0.0147(9)
C31 0.1001(21) 0.0465(13) 0.0547(15) 0.0217(12) 0.0239(15) 0.0270(14)
C32 0.1148(25) 0.0458(14) 0.0765(21) 0.0266(14) 0.0402(18) 0.0324(16)
C33 0.0706(17) 0.0473(14) 0.0698(18) 0.0052(13) 0.0255(14) 0.0188(13)
C34 0.0829(19) 0.0627(16) 0.0492(15) 0.0079(12) 0.0154(13) 0.0324(15)
C35 0.0612(14) 0.0517(13) 0.0507(14) 0.0190(11) 0.0177(11) 0.0253(11)
C36 0.0570(13) 0.0413(11) 0.0540(13) 0.0236(10) 0.0266(11) 0.0243(10)
C37 0.0703(17) 0.0621(16) 0.0772(19) 0.0321(14) 0.0390(15) 0.0216(14)
C38 0.0987(24) 0.0783(20) 0.1089(28) 0.0578(21) 0.0726(22) 0.0448(19)
C39 0.1481(33) 0.0938(23) 0.0911(26) 0.0643(21) 0.0858(26) 0.0819(25)
C40 0.1176(26) 0.0810(20) 0.0512(16) 0.0282(14) 0.0360(17) 0.0576(20)
C41 0.0772(16) 0.0523(13) 0.0490(14) 0.0220(11) 0.0258(12) 0.0331(13)
C42 0.0472(12) 0.0370(11) 0.0540(14) 0.0174(10) 0.0091(10) 0.0122(9)
C43 0.0910(21) 0.0593(16) 0.0648(18) 0.0322(14) 0.0209(15) 0.0328(15)
C44 0.1064(26) 0.0637(18) 0.0726(21) 0.0347(16) -0.0041(19) 0.0250(18)
C45 0.0593(17) 0.0527(16) 0.1186(29) 0.0347(18) -0.0145(18) 0.0146(14)
C46 0.0477(14) 0.0573(16) 0.1237(28) 0.0369(17) 0.0175(16) 0.0230(13)
C47 0.0432(12) 0.0508(13) 0.0808(18) 0.0267(13) 0.0181(12) 0.0170(11)
B 0.0462(13) 0.0389(12) 0.0431(13) 0.0169(10) 0.0162(10) 0.0150(10)

loop_
_atom_site_label
_atom_site_fract_x
_atom_site_fract_y
_atom_site_fract_z
_atom_site_U_iso_or_equiv
_atom_site_thermal_displace_type
_atom_site_type_symbol
_atom_site_calc_flag
_atom_site_calc_attached_atom
_atom_site_aniso_ratio
Mn 0.72935(2) 0.25988(2) 0.17827(2) 0.0371(1) aniso Mn . . 1.18
P1 0.75545(4) 0.14463(4) 0.25029(5) 0.0424(2) aniso P . . 1.52
P2 0.70718(5) 0.37915(4) 0.11199(5) 0.0464(2) aniso P . . 1.59
O1 0.8848(2) 0.4296(2) 0.3820(2) 0.0832(10) aniso O . . 2.81
O2 0.9150(1) 0.2805(2) 0.0898(2) 0.0710(9) aniso O . . 2.65
O3 0.5844(2) 0.0905(1) -0.0289(1) 0.0688(9) aniso O . . 2.16
O4 0.8446(2) 0.2032(2) 0.3665(1) 0.0703(9) aniso O . . 3.29
O5 0.6442(1) 0.0746(1) 0.2655(2) 0.0638(9) aniso O . . 3.22
O6 0.8203(2) 0.4794(1) 0.1545(2) 0.0725(10) aniso O . . 2.55
O7 0.6658(2) 0.3546(2) -0.0154(2) 0.0738(12) aniso O . . 2.63
N1 0.5965(2) 0.2452(2) 0.2432(2) 0.0452(8) aniso N . . 1.46
N2 0.4899(2) 0.1648(2) 0.1766(2) 0.0652(13) aniso N . . 2.21
C1 0.8235(2) 0.3643(2) 0.3065(2) 0.0534(11) aniso C . . 1.28
C2 0.8427(2) 0.2721(2) 0.1248(2) 0.0476(9) aniso C . . 1.33
C3 0.6372(2) 0.1551(2) 0.0507(2) 0.0447(9) aniso C . . 1.27
C4 0.8910(4) 0.1630(3) 0.4410(3) 0.1228(27) aniso C . . 5.88
C5 0.9425(3) 0.2388(4) 0.5467(3) 0.1046(27) aniso C . . 4.01
C6 0.6280(3) -0.0075(3) 0.3095(4) 0.1159(28) aniso C . . 7.86
C7 0.5240(3) -0.0553(3) 0.3118(4) 0.1082(24) aniso C . . 4.46
C8 0.7998(2) 0.0555(2) 0.1757(2) 0.0437(9) aniso C . . 1.43
C9 0.9103(2) 0.0800(2) 0.1931(3) 0.0661(12) aniso C . . 2.26
C10 0.9412(3) 0.0101(3) 0.1294(3) 0.0887(22) aniso C . . 4.09
C11 0.8647(4) -0.0783(3) 0.0518(3) 0.0848(23) aniso C . . 3.66
C12 0.7572(3) -0.1009(2) 0.0330(2) 0.0745(16) aniso C . . 2.31
C13 0.7246(2) -0.0342(2) 0.0950(2) 0.0584(11) aniso C . . 1.37
C14 0.8303(3) 0.5748(3) 0.1382(4) 0.1158(26) aniso C . . 4.36
C15 0.9361(5) 0.6232(4) 0.1206(6) 0.1933(47) aniso C . . 6.98
C16 0.7186(3) 0.3202(3) -0.0881(3) 0.0915(20) aniso C . . 2.23
C17 0.7032(4) 0.3519(4) -0.1837(3) 0.1228(32) aniso C . . 5.31
C18 0.6105(2) 0.4252(2) 0.1507(2) 0.0560(12) aniso C . . 2.35
C19 0.5106(3) 0.3994(3) 0.0816(3) 0.0869(20) aniso C . . 1.80
C20 0.4371(3) 0.4339(4) 0.1211(4) 0.1146(31) aniso C . . 2.91
C21 0.4667(4) 0.4909(3) 0.2302(4) 0.0982(27) aniso C . . 2.62
C22 0.5637(4) 0.5161(3) 0.2986(3) 0.0886(20) aniso C . . 3.15
C23 0.6354(3) 0.4841(2) 0.2597(3) 0.0721(15) aniso C . . 2.14
C24 0.4416(2) 0.2492(2) 0.4481(2) 0.0417(9) aniso C . . 1.56
C25 0.5087(2) 0.1998(2) 0.4682(2) 0.0520(11) aniso C . . 1.38
C26 0.6215(2) 0.2503(2) 0.5063(2) 0.0613(13) aniso C . . 1.61
C27 0.6737(2) 0.3537(2) 0.5253(2) 0.0614(12) aniso C . . 1.84
C28 0.6115(2) 0.4046(2) 0.5044(2) 0.0608(12) aniso C . . 1.80
C29 0.4981(2) 0.3534(2) 0.4656(2) 0.0502(11) aniso C . . 1.39
C30 0.2633(2) 0.0739(2) 0.3308(2) 0.0431(8) aniso C . . 1.31
C31 0.2641(3) -0.0061(2) 0.3662(2) 0.0674(13) aniso C . . 2.50
C32 0.2279(3) -0.1058(2) 0.2965(3) 0.0767(16) aniso C . . 2.97
C33 0.1887(2) -0.1296(2) 0.1861(2) 0.0669(13) aniso C . . 2.17
C34 0.1917(2) -0.0527(2) 0.1472(2) 0.0674(14) aniso C . . 1.94
C35 0.2283(2) 0.0466(2) 0.2184(2) 0.0536(10) aniso C . . 1.25
C36 0.2766(2) 0.1808(2) 0.5308(2) 0.0468(11) aniso C . . 1.85
C37 0.1695(2) 0.1209(2) 0.5252(3) 0.0677(13) aniso C . . 2.15
C38 0.1361(3) 0.1161(3) 0.6168(3) 0.0817(21) aniso C . . 3.61
C39 0.2083(4) 0.1716(3) 0.7174(3) 0.0877(22) aniso C . . 4.42
C40 0.3154(3) 0.2300(3) 0.7270(2) 0.0758(18) aniso C . . 2.70
C41 0.3483(2) 0.2339(2) 0.6343(2) 0.0558(11) aniso C . . 1.80
C42 0.2502(2) 0.2582(2) 0.3728(2) 0.0483(9) aniso C . . 1.77
C43 0.2609(3) 0.2817(2) 0.2777(2) 0.0696(13) aniso C . . 2.15
C44 0.2087(3) 0.3334(2) 0.2358(3) 0.0865(16) aniso C . . 3.33
C45 0.1461(2) 0.3698(2) 0.2898(3) 0.0845(16) aniso C . . 3.50
C46 0.1387(2) 0.3554(2) 0.3847(3) 0.0760(15) aniso C . . 2.77
C47 0.1890(2) 0.2997(2) 0.4254(2) 0.0584(12) aniso C . . 1.99
B 0.3076(2) 0.1905(2) 0.4184(2) 0.0427(10) aniso B . . 1.45
H4A 0.8339(4) 0.1034(3) 0.4443(3) 0.1473(0) iso H . C4 1.00
H4B 0.9439(4) 0.1424(3) 0.4154(3) 0.1473(0) iso H . C4 1.00
H5A 1.0007(17) 0.2967(10) 0.5437(6) 0.1569(0) iso H . C5 1.00
H5B 0.9714(23) 0.2112(8) 0.5960(6) 0.1569(0) iso H . C5 1.00
H5C 0.8902(7) 0.2597(18) 0.5714(11) 0.1569(0) iso H . C5 1.00
H6A 0.6472(3) -0.0573(3) 0.2662(4) 0.1391(0) iso H . C6 1.00
H6B 0.6769(3) 0.0201(3) 0.3829(4) 0.1391(0) iso H . C6 1.00
H7A 0.5235(4) -0.0908(20) 0.3628(19) 0.1624(0) iso H . C7 1.00
H7B 0.4793(6) -0.1032(17) 0.2408(7) 0.1624(0) iso H . C7 1.00
H7C 0.4960(9) -0.0057(4) 0.3334(25) 0.1624(0) iso H . C7 1.00
H9 0.9627(2) 0.1408(2) 0.2455(3) 0.0793(0) iso H . C9 1.00
H10 1.0147(3) 0.0248(3) 0.1406(3) 0.1064(0) iso H . C10 1.00
H11 0.8865(4) -0.1237(3) 0.0112(3) 0.1018(0) iso H . C11 1.00
H12 0.7055(3) -0.1608(2) -0.0212(2) 0.0894(0) iso H . C12 1.00
H13 0.6507(2) -0.0501(2) 0.0819(2) 0.0700(0) iso H . C13 1.00
H14A 0.8251(3) 0.6197(3) 0.2015(4) 0.1390(0) iso H . C14 1.00
H14B 0.7719(3) 0.5614(3) 0.0757(4) 0.1390(0) iso H . C14 1.00
H15A 0.9460(23) 0.6886(22) 0.1155(53) 0.2900(0) iso H . C15 1.00
H15B 0.9383(20) 0.5809(24) 0.0545(27) 0.2900(0) iso H . C15 1.00
H15C 0.9932(5) 0.6318(44) 0.1804(25) 0.2900(0) iso H . C15 1.00
H16A 0.6896(3) 0.2464(3) -0.1115(3) 0.1098(0) iso H . C16 1.00
H16B 0.7959(3) 0.3478(3) -0.0510(3) 0.1098(0) iso H . C16 1.00
H17A 0.7320(26) 0.3209(22) -0.2357(13) 0.1842(0) iso H . C17 1.00
H17B 0.7406(24) 0.4248(4) -0.1618(6) 0.1842(0) iso H . C17 1.00
H17C 0.6268(5) 0.3307(23) -0.2161(17) 0.1842(0) iso H . C17 1.00
H19 0.4913(3) 0.3594(3) 0.0092(3) 0.1043(0) iso H . C19 1.00
H20 0.3699(3) 0.4187(4) 0.0746(4) 0.1375(0) iso H . C20 1.00
H21 0.4177(4) 0.5123(3) 0.2566(4) 0.1179(0) iso H . C21 1.00
H22 0.5822(4) 0.5547(3) 0.3715(3) 0.1063(0) iso H . C22 1.00
H23 0.7031(3) 0.5022(2) 0.3072(3) 0.0866(0) iso H . C23 1.00
H25 0.4760(2) 0.1301(2) 0.4554(2) 0.0624(0) iso H . C25 1.00
H26 0.6624(2) 0.2143(2) 0.5193(2) 0.0735(0) iso H . C26 1.00
H27 0.7493(2) 0.3879(2) 0.5516(2) 0.0737(0) iso H . C27 1.00
H28 0.6454(2) 0.4741(2) 0.5163(2) 0.0730(0) iso H . C28 1.00
H29 0.4584(2) 0.3898(2) 0.4506(2) 0.0602(0) iso H . C29 1.00
H31 0.2903(3) 0.0079(2) 0.4403(2) 0.0809(0) iso H . C31 1.00
H32 0.2301(3) -0.1563(2) 0.3246(3) 0.0920(0) iso H . C32 1.00
H33 0.1609(2) -0.1965(2) 0.1391(2) 0.0803(0) iso H . C33 1.00
H34 0.1692(2) -0.0667(2) 0.0727(2) 0.0809(0) iso H . C34 1.00
H35 0.2293(2) 0.0972(2) 0.1892(2) 0.0644(0) iso H . C35 1.00
H37 0.1186(2) 0.0826(2) 0.4572(3) 0.0813(0) iso H . C37 1.00
H38 0.0641(3) 0.0749(3) 0.6092(3) 0.0981(0) iso H . C38 1.00
H39 0.1858(4) 0.1701(3) 0.7790(3) 0.1052(0) iso H . C39 1.00
H40 0.3658(3) 0.2670(3) 0.7955(2) 0.0910(0) iso H . C40 1.00
H41 0.4209(2) 0.2734(2) 0.6426(2) 0.0669(0) iso H . C41 1.00
H43 0.3054(3) 0.2612(2) 0.2417(2) 0.0835(0) iso H . C43 1.00
H44 0.2154(3) 0.3438(2) 0.1709(3) 0.1038(0) iso H . C44 1.00
H45 0.1097(2) 0.4037(2) 0.2610(3) 0.1014(0) iso H . C45 1.00
H46 0.1001(2) 0.3826(2) 0.4235(3) 0.0912(0) iso H . C46 1.00
H47 0.1812(2) 0.2899(2) 0.4903(2) 0.0701(0) iso H . C47 1.00
H1NB 0.6096(20) 0.2365(20) 0.3048(22) 0.0580(77) iso H . N1 1.00
H1NA 0.5889(20) 0.3025(21) 0.2530(21) 0.0590(75) iso H . N1 1.00
H2NA 0.4961(25) 0.1035(26) 0.1610(25) 0.081(10) iso H . N2 1.00
H2NB 0.4469(23) 0.1618(21) 0.2071(23) 0.0610(87) iso H . N2 1.00

loop_
_atom_type_symbol
_atom_type_number_in_cell
_atom_type_description
_atom_type_scat_dispersion_real
_atom_type_scat_dispersion_imag
_atom_type_scat_source
Mn 2 'Manganese   ' 0.3368 0.7283 'Int. Tab. C, 4.2.6.8, 6.1.1.4'
'P ' 4 'Phosphorus  ' 0.1023 0.0942 'Int. Tab. C, 4.2.6.8, 6.1.1.4'
'O ' 14 'Oxygen      ' 0.0106 0.0060 'Int. Tab. C, 4.2.6.8, 6.1.1.4'
'N ' 4 'Nitrogen    ' 0.0061 0.0033 'Int. Tab. C, 4.2.6.8, 6.1.1.4'
'C ' 94 'Carbon      ' 0.0033 0.0016 'Int. Tab. C, 4.2.6.8, 6.1.1.4'
'B ' 2 'Boron       ' 0.0013 0.0007 'Int. Tab. C, 4.2.6.8, 6.1.1.4'
'H ' 108 'Hydrogen    ' 0.0000 0.0000 'Int. Tab. C, 4.2.6.8, 6.1.1.4'

loop_
_geom_angle_atom_site_label_1
_geom_angle_atom_site_label_2
_geom_angle_atom_site_label_3
_geom_angle
C2 Mn C3 89.7(1)
C1 Mn C3 179.1(1)
C1 Mn C2 89.7(1)
N1 Mn C3 90.7(1)
N1 Mn C2 179.2(1)
N1 Mn C1 89.9(1)
P2 Mn C3 92.0(1)
P2 Mn C2 89.1(1)
P2 Mn C1 88.6(1)
P2 Mn N1 91.5(1)
P1 Mn C3 90.0(1)
P1 Mn C2 90.9(1)
P1 Mn C1 89.4(1)
P1 Mn N1 88.5(1)
P1 Mn P2 178.0(0)
Mn P1 C8 118.5(1)
Mn P1 O5 109.7(1)
Mn P1 O4 109.5(1)
O5 P1 C8 104.7(1)
O4 P1 C8 105.6(1)
O4 P1 O5 108.3(1)
Mn P2 C18 116.9(1)
Mn P2 O7 120.6(1)
Mn P2 O6 109.6(1)
O7 P2 C18 98.4(1)
O6 P2 C18 104.4(1)
O6 P2 O7 105.2(1)
P1 O4 C4 129.8(2)
P1 O5 C6 126.2(2)
P2 O6 C14 123.2(2)
P2 O7 C16 122.9(2)
Mn N1 H1NA 107(2)
Mn N1 H1NB 111(2)
Mn N1 N2 117.4(2)
H1NB N1 H1NA 109(3)
N2 N1 H1NA 105(2)
N2 N1 H1NB 107(2)
N1 N2 H2NB 111(2)
N1 N2 H2NA 108(2)
H2NA N2 H2NB 108(3)
Mn C1 O1 176.5(2)
Mn C2 O2 179.2(2)
Mn C3 O3 177.0(2)
O4 C4 H4B 109.7(5)
O4 C4 H4A 109.7(4)
O4 C4 C5 109.9(3)
H4A C4 H4B 108.2(7)
C5 C4 H4B 109.7(4)
C5 C4 H4A 109.7(5)
C4 C5 H5C 109.5(9)
C4 C5 H5B 109.5(6)
C4 C5 H5A 109.5(6)
H5B C5 H5C 109(2)
H5A C5 H5C 109(1)
H5A C5 H5B 109(1)
O5 C6 H6B 108.8(5)
O5 C6 H6A 108.8(5)
O5 C6 C7 113.6(4)
H6A C6 H6B 107.7(7)
C7 C6 H6B 108.8(5)
C7 C6 H6A 108.8(5)
C6 C7 H7C 109.5(9)
C6 C7 H7B 109.5(9)
C6 C7 H7A 109(1)
H7B C7 H7C 109(2)
H7A C7 H7C 109(1)
H7A C7 H7B 109(2)
P1 C8 C13 120.3(2)
P1 C8 C9 120.4(2)
C9 C8 C13 119.1(3)
C8 C9 H9 120.8(4)
C8 C9 C10 118.4(3)
C10 C9 H9 120.8(4)
C9 C10 H10 119.6(5)
C9 C10 C11 120.8(4)
C11 C10 H10 119.6(5)
C10 C11 H11 119.6(5)
C10 C11 C12 120.8(4)
C12 C11 H11 119.6(6)
C11 C12 H12 120.2(5)
C11 C12 C13 119.7(4)
C13 C12 H12 120.2(4)
C8 C13 C12 121.3(3)
C12 C13 H13 119.4(4)
C8 C13 H13 119.4(3)
O6 C14 H14B 109.9(5)
O6 C14 H14A 109.9(5)
O6 C14 C15 108.8(4)
H14A C14 H14B 108.3(7)
C15 C14 H14B 109.9(6)
C15 C14 H14A 109.9(6)
C14 C15 H15C 109(2)
C14 C15 H15B 109(2)
C14 C15 H15A 109(2)
H15B C15 H15C 109(3)
H15A C15 H15C 109(4)
H15A C15 H15B 109(4)
O7 C16 H16B 109.4(5)
O7 C16 H16A 109.4(4)
O7 C16 C17 111.1(3)
H16A C16 H16B 108.0(5)
C17 C16 H16B 109.4(4)
C17 C16 H16A 109.4(5)
C16 C17 H17C 109(1)
C16 C17 H17B 109.5(6)
C16 C17 H17A 109(1)
H17B C17 H17C 109(2)
H17A C17 H17C 109(2)
H17A C17 H17B 109(2)
P2 C18 C23 118.1(2)
P2 C18 C19 123.5(3)
C19 C18 C23 118.2(3)
C18 C19 H19 120.2(4)
C18 C19 C20 119.6(4)
C20 C19 H19 120.2(5)
C19 C20 H20 120.5(6)
C19 C20 C21 119.0(5)
C21 C20 H20 120.5(6)
C20 C21 H21 119.0(6)
C20 C21 C22 121.9(5)
C22 C21 H21 119.0(6)
C21 C22 H22 120.6(5)
C21 C22 C23 118.9(5)
C23 C22 H22 120.6(5)
C18 C23 C22 122.4(3)
C22 C23 H23 118.8(5)
C18 C23 H23 118.8(4)
C29 C24 B 123.5(2)
C25 C24 B 121.8(2)
C25 C24 C29 114.5(2)
C24 C25 H25 118.5(3)
C24 C25 C26 123.0(3)
C26 C25 H25 118.5(3)
C25 C26 H26 119.7(4)
C25 C26 C27 120.5(3)
C27 C26 H26 119.8(4)
C26 C27 H27 120.7(4)
C26 C27 C28 118.5(3)
C28 C27 H27 120.7(4)
C27 C28 H28 119.6(4)
C27 C28 C29 120.8(3)
C29 C28 H28 119.6(3)
C24 C29 C28 122.7(2)
C28 C29 H29 118.7(3)
C24 C29 H29 118.7(3)
C35 C30 B 125.1(2)
C31 C30 B 120.9(2)
C31 C30 C35 113.9(2)
C30 C31 H31 118.2(3)
C30 C31 C32 123.6(3)
C32 C31 H31 118.2(3)
C31 C32 H32 120.0(4)
C31 C32 C33 120.0(3)
C33 C32 H32 120.0(4)
C32 C33 H33 120.8(4)
C32 C33 C34 118.5(3)
C34 C33 H33 120.8(4)
C33 C34 H34 119.7(4)
C33 C34 C35 120.6(3)
C35 C34 H34 119.7(3)
C30 C35 C34 123.3(2)
C34 C35 H35 118.3(3)
C30 C35 H35 118.3(3)
C41 C36 B 124.5(2)
C37 C36 B 120.0(2)
C37 C36 C41 115.4(3)
C36 C37 H37 118.6(4)
C36 C37 C38 122.9(3)
C38 C37 H37 118.6(4)
C37 C38 H38 119.9(5)
C37 C38 C39 120.1(4)
C39 C38 H38 120.0(5)
C38 C39 H39 120.4(5)
C38 C39 C40 119.2(4)
C40 C39 H39 120.4(5)
C39 C40 H40 119.9(4)
C39 C40 C41 120.3(4)
C41 C40 H40 119.9(3)
C36 C41 C40 122.2(2)
C40 C41 H41 118.9(4)
C36 C41 H41 118.9(3)
C47 C42 B 123.5(2)
C43 C42 B 122.8(2)
C43 C42 C47 113.7(2)
C42 C43 H43 118.4(3)
C42 C43 C44 123.2(3)
C44 C43 H43 118.4(4)
C43 C44 H44 119.8(4)
C43 C44 C45 120.3(4)
C45 C44 H44 119.8(4)
C44 C45 H45 120.5(4)
C44 C45 C46 119.0(4)
C46 C45 H45 120.5(4)
C45 C46 H46 119.7(4)
C45 C46 C47 120.5(3)
C47 C46 H46 119.7(4)
C42 C47 C46 123.0(3)
C46 C47 H47 118.5(3)
C42 C47 H47 118.5(3)
C36 B C42 107.9(2)
C30 B C42 112.6(2)
C30 B C36 108.0(2)
C24 B C42 110.2(2)
C24 B C36 108.6(2)
C24 B C30 109.4(2)

loop_
_geom_bond_atom_site_label_1
_geom_bond_atom_site_label_2
_geom_bond_distance
Mn P1 2.2730(9)
Mn P2 2.2659(9)
Mn N1 2.125(2)
Mn C1 1.859(2)
Mn C2 1.799(3)
Mn C3 1.849(2)
P1 O4 1.593(2)
P1 O5 1.597(2)
P1 C8 1.811(3)
P2 O6 1.604(2)
P2 O7 1.591(2)
P2 C18 1.800(3)
O1 C1 1.135(3)
O2 C2 1.153(3)
O3 C3 1.138(2)
O4 C4 1.451(6)
O5 C6 1.452(6)
O6 C14 1.457(5)
O7 C16 1.416(5)
N1 N2 1.455(3)
N1 H1NB 0.86(3)
N1 H1NA 0.88(3)
N2 H2NA 0.93(4)
N2 H2NB 0.77(3)
C4 C5 1.427(5)
C4 H4A 0.970(6)
C4 H4B 0.970(8)
C5 H5A 0.96(1)
C5 H5B 0.96(1)
C5 H5C 0.96(1)
C6 C7 1.361(6)
C6 H6A 0.970(7)
C6 H6B 0.970(7)
C7 H7A 0.96(3)
C7 H7B 0.96(1)
C7 H7C 0.96(1)
C8 C9 1.391(4)
C8 C13 1.381(3)
C9 C10 1.413(6)
C9 H9 0.930(3)
C10 C11 1.360(4)
C10 H10 0.930(6)
C11 C12 1.354(6)
C11 H11 0.930(7)
C12 C13 1.385(5)
C12 H12 0.930(4)
C13 H13 0.930(4)
C14 C15 1.466(8)
C14 H14A 0.970(7)
C14 H14B 0.970(7)
C15 H15A 0.96(4)
C15 H15B 0.96(3)
C15 H15C 0.96(3)
C16 C17 1.473(7)
C16 H16A 0.970(6)
C16 H16B 0.970(6)
C17 H17A 0.96(3)
C17 H17B 0.960(8)
C17 H17C 0.96(1)
C18 C19 1.369(5)
C18 C23 1.402(4)
C19 C20 1.415(7)
C19 H19 0.930(5)
C20 C21 1.387(7)
C20 H20 0.930(7)
C21 C22 1.337(6)
C21 H21 0.930(8)
C22 C23 1.368(7)
C22 H22 0.930(6)
C23 H23 0.930(5)
C24 C25 1.404(4)
C24 C29 1.403(3)
C24 B 1.654(3)
C25 C26 1.387(3)
C25 H25 0.930(4)
C26 C27 1.381(4)
C26 H26 0.930(5)
C27 C28 1.371(5)
C27 H27 0.930(4)
C28 C29 1.395(3)
C28 H28 0.930(4)
C29 H29 0.930(4)
C30 C31 1.393(4)
C30 C35 1.392(3)
C30 B 1.655(3)
C31 C32 1.393(4)
C31 H31 0.930(4)
C32 C33 1.377(5)
C32 H32 0.930(5)
C33 C34 1.365(5)
C33 H33 0.930(4)
C34 C35 1.395(4)
C34 H34 0.930(4)
C35 H35 0.930(4)
C36 C37 1.400(4)
C36 C41 1.381(3)
C36 B 1.654(4)
C37 C38 1.387(6)
C37 H37 0.930(4)
C38 C39 1.359(5)
C38 H38 0.930(5)
C39 C40 1.380(6)
C39 H39 0.930(7)
C40 C41 1.397(5)
C40 H40 0.930(4)
C41 H41 0.930(4)
C42 C43 1.414(4)
C42 C47 1.399(4)
C42 B 1.652(4)
C43 C44 1.378(6)
C43 H43 0.930(5)
C44 C45 1.386(6)
C44 H44 0.930(6)
C45 C46 1.350(6)
C45 H45 0.930(6)
C46 C47 1.404(5)
C46 H46 0.930(5)
C47 H47 0.930(5)

loop_
_geom_contact_atom_site_label_1
_geom_contact_atom_site_label_2
_geom_contact_distance
Mn O1 2.992(2)
Mn O2 2.952(2)
Mn O3 2.985(2)
P1 C1 2.921(3)
P1 C2 2.921(3)
P1 C3 2.930(3)
P1 C4 2.757(5)
P1 C6 2.720(5)
P1 C9 2.786(4)
P1 C13 2.777(3)
P2 C1 2.895(3)
P2 C2 2.872(3)
P2 C3 2.974(3)
P2 C14 2.694(4)
P2 C16 2.642(4)
P2 C19 2.800(5)
P2 C23 2.753(4)
O4 O5 2.586(2)
O4 C1 2.812(4)
O4 C8 2.714(3)
O5 N1 2.922(4)
O5 C8 2.702(4)
O6 O7 2.538(2)
O6 C1 2.970(4)
O6 C18 2.693(4)
O7 C18 2.570(4)
O7 C19 2.876(5)
N1 C1 2.821(3)
N1 C3 2.834(3)
N2 C3 2.873(4)
C1 C2 2.579(4)
C2 C3 2.573(3)
C8 C11 2.772(6)
C9 C12 2.777(3)
C10 C13 2.735(5)
C18 C21 2.764(7)
C19 C22 2.782(5)
C20 C23 2.731(6)
C24 C27 2.853(3)
C24 C30 2.701(2)
C24 C36 2.686(4)
C24 C42 2.711(4)
C25 C28 2.740(4)
C25 B 2.674(4)
C26 C29 2.744(5)
C29 B 2.694(3)
C30 C33 2.853(3)
C30 C36 2.677(3)
C30 C42 2.750(4)
C31 C34 2.725(4)
C31 B 2.654(4)
C32 C35 2.730(5)
C35 B 2.706(3)
C36 C39 2.828(5)
C36 C42 2.674(4)
C36 C47 2.961(4)
C37 C40 2.727(4)
C37 B 2.647(5)
C38 C41 2.747(5)
C41 B 2.689(4)
C42 C45 2.852(5)
C43 C46 2.736(5)
C43 B 2.694(5)
C44 C47 2.736(5)
C47 B 2.690(4)
